data_7053135
loop_
_publ_author_name
'Smiglak, Marcin'
'Hines, C. Corey'
'Reichert, W. Matthew'
'Shamshina, Julia L.'
'Beasley, Preston A.'
'McCrary, Parker D.'
'Kelley, Steven P.'
'Rogers, Robin D.'

_publ_section_title
;
 Azolium azolates from reactions of neutral azoles with
 1,3-dimethyl-imidazolium-2-carboxylate, 1,2,3-trimethyl-imidazolium
 hydrogen carbonate, and N,N-dimethyl-pyrrolidinium hydrogen carbonate
;
_journal_issue 5
_journal_name_full 'New Journal of Chemistry'
_journal_page_first 1461
_journal_paper_doi 10.1039/c3nj00147d
_journal_volume 37
_journal_year 2013
_chemical_formula_sum 'C7 H10 N6 O2'
_chemical_formula_weight 210.21
_chemical_name_systematic
;
?
;
_space_group_IT_number 64
_symmetry_cell_setting orthorhombic
_symmetry_space_group_name_Hall '-C 2ac 2'
_symmetry_space_group_name_H-M 'C m c a'
_atom_sites_solution_hydrogens geom
_atom_sites_solution_primary direct
_atom_sites_solution_secondary difmap
_audit_creation_method SHELXL-97
_cell_angle_alpha 90.00
_cell_angle_beta 90.00
_cell_angle_gamma 90.00
_cell_formula_units_Z 8
_cell_length_a 6.4782(6)
_cell_length_b 26.704(2)
_cell_length_c 11.0823(10)
_cell_measurement_reflns_used 3463
_cell_measurement_temperature 173(2)
_cell_measurement_theta_max 28.25
_cell_measurement_theta_min 2.39
_cell_volume 1917.2(3)
_computing_cell_refinement 'Bruker SAINT'
_computing_data_collection 'Bruker APEX2'
_computing_data_reduction 'Bruker SAINT'
_computing_molecular_graphics 'Bruker SHELXTL'
_computing_publication_material 'Bruker SHELXTL'
_computing_structure_refinement 'SHELXL-97 (Sheldrick, 2008)'
_computing_structure_solution 'SHELXS-97 (Sheldrick, 2008)'
_diffrn_ambient_temperature 173(2)
_diffrn_measured_fraction_theta_full 0.998
_diffrn_measured_fraction_theta_max 0.985
_diffrn_measurement_device_type 'Bruker APEX-II CCD'
_diffrn_measurement_method '\f and \w scans'
_diffrn_radiation_monochromator graphite
_diffrn_radiation_source 'fine-focus sealed tube'
_diffrn_radiation_type MoK\a
_diffrn_radiation_wavelength 0.71073
_diffrn_reflns_av_R_equivalents 0.0229
_diffrn_reflns_av_sigmaI/netI 0.0193
_diffrn_reflns_limit_h_max 8
_diffrn_reflns_limit_h_min -8
_diffrn_reflns_limit_k_max 35
_diffrn_reflns_limit_k_min -31
_diffrn_reflns_limit_l_max 14
_diffrn_reflns_limit_l_min -13
_diffrn_reflns_number 6450
_diffrn_reflns_theta_full 25.35
_diffrn_reflns_theta_max 28.25
_diffrn_reflns_theta_min 2.39
_exptl_absorpt_coefficient_mu 0.112
_exptl_absorpt_correction_T_max 0.9966
_exptl_absorpt_correction_T_min 0.9585
_exptl_absorpt_correction_type multi-scan
_exptl_absorpt_process_details 'SHELX SADABS'
_exptl_crystal_colour yellow
_exptl_crystal_density_diffrn 1.457
_exptl_crystal_density_meas 0
_exptl_crystal_density_method 'not measured'
_exptl_crystal_description plate
_exptl_crystal_F_000 880
_exptl_crystal_size_max 0.38
_exptl_crystal_size_mid 0.20
_exptl_crystal_size_min 0.03
_refine_diff_density_max 0.278
_refine_diff_density_min -0.180
_refine_diff_density_rms 0.038
_refine_ls_extinction_coef 0.0016(5)
_refine_ls_extinction_expression Fc^*^=kFc[1+0.001xFc^2^\l^3^/sin(2\q)]^-1/4^
_refine_ls_extinction_method SHELXL
_refine_ls_goodness_of_fit_ref 1.082
_refine_ls_hydrogen_treatment mixed
_refine_ls_matrix_type full
_refine_ls_number_parameters 106
_refine_ls_number_reflns 1279
_refine_ls_number_restraints 0
_refine_ls_restrained_S_all 1.082
_refine_ls_R_factor_all 0.0483
_refine_ls_R_factor_gt 0.0406
_refine_ls_shift/su_max 0.001
_refine_ls_shift/su_mean 0.000
_refine_ls_structure_factor_coef Fsqd
_refine_ls_weighting_details 'calc w=1/[\s^2^(Fo^2^)+(0.0527P)^2^+1.2692P] where P=(Fo^2^+2Fc^2^)/3'
_refine_ls_weighting_scheme calc
_refine_ls_wR_factor_gt 0.1035
_refine_ls_wR_factor_ref 0.1085
_reflns_number_gt 1108
_reflns_number_total 1279
_reflns_threshold_expression >2sigma(I)
_cod_data_source_file c3nj00147d.txt
_cod_data_source_block '[1,3-diMe-Im][4-NO2-1,2,3-Tri]'
_cod_depositor_comments
;
The following automatic conversions were performed:

'_symmetry_cell_setting' value 'Orthorhombic' changed to
'orthorhombic' according to
/home/saulius/struct/CIF-dictionaries/cif_core.dic dictionary named
'cif_core.dic' version 2.4.2 from 2011-04-26.

Automatic conversion script
Id: cif_fix_values 1891 2012-01-12 08:04:46Z andrius 
;
_cod_original_sg_symbol_H-M Cmca
_cod_database_code 7053135

loop_
_symmetry_equiv_pos_as_xyz
'x, y, z'
'-x, -y+1/2, z+1/2'
'-x, y+1/2, -z+1/2'
'x, -y, -z'
'x+1/2, y+1/2, z'
'-x+1/2, -y+1, z+1/2'
'-x+1/2, y+1, -z+1/2'
'x+1/2, -y+1/2, -z'
'-x, -y, -z'
'x, y-1/2, -z-1/2'
'x, -y-1/2, z-1/2'
'-x, y, z'
'-x+1/2, -y+1/2, -z'
'x+1/2, y, -z-1/2'
'x+1/2, -y, z-1/2'
'-x+1/2, y+1/2, z'

loop_
_atom_site_label
_atom_site_type_symbol
_atom_site_fract_x
_atom_site_fract_y
_atom_site_fract_z
_atom_site_U_iso_or_equiv
_atom_site_adp_type
_atom_site_occupancy
_atom_site_symmetry_multiplicity
_atom_site_calc_flag
_atom_site_refinement_flags
O1 O 0.0000 -0.54861(5) 0.69149(12) 0.0544(5) Uani 1 2 d S
O2 O 0.0000 -0.50716(5) 0.85825(15) 0.0855(8) Uani 1 2 d S
N1 N 0.0000 -0.69202(5) 0.50958(12) 0.0245(3) Uani 1 2 d S
N3 N 0.0000 -0.62279(5) 0.40989(13) 0.0287(3) Uani 1 2 d S
N8 N 0.0000 -0.64667(6) 1.01541(14) 0.0308(4) Uani 1 2 d S
N9 N 0.0000 -0.66998(5) 0.90556(14) 0.0310(4) Uani 1 2 d S
N10 N 0.0000 -0.63688(5) 0.81649(14) 0.0311(4) Uani 1 2 d S
N13 N 0.0000 -0.54673(6) 0.80229(15) 0.0461(5) Uani 1 2 d S
C2 C 0.0000 -0.64255(6) 0.52010(15) 0.0263(4) Uani 1 2 d S
H2A H 0.0000 -0.6258(8) 0.594(2) 0.039(6) Uiso 1 2 d S
C4 C 0.0000 -0.66105(7) 0.32643(17) 0.0319(4) Uani 1 2 d S
H4A H 0.0000 -0.6547(8) 0.242(2) 0.045(6) Uiso 1 2 d S
C5 C 0.0000 -0.70438(7) 0.38911(16) 0.0296(4) Uani 1 2 d S
H5AA H 0.0000 -0.7396(9) 0.365(2) 0.043(6) Uiso 1 2 d S
C6 C 0.0000 -0.72718(6) 0.61075(16) 0.0303(4) Uani 1 2 d S
H6A H -0.0479 -0.7600 0.5829 0.045 Uiso 0.50 1 calc PR
H6B H -0.0924 -0.7148 0.6741 0.045 Uiso 0.50 1 calc PR
H6C H 0.1403 -0.7303 0.6430 0.045 Uiso 0.50 1 calc PR
C7 C 0.0000 -0.56895(7) 0.3835(2) 0.0419(5) Uani 1 2 d S
H7A H -0.0587 -0.5507 0.4520 0.063 Uiso 0.50 1 calc PR
H7B H -0.0832 -0.5626 0.3112 0.063 Uiso 0.50 1 calc PR
H7C H 0.1419 -0.5576 0.3695 0.063 Uiso 0.50 1 calc PR
C11 C 0.0000 -0.59192(6) 0.87036(16) 0.0300(4) Uani 1 2 d S
C12 C 0.0000 -0.59758(6) 0.99353(16) 0.0311(4) Uani 1 2 d S
H12A H 0.0000 -0.5733(8) 1.056(2) 0.037(6) Uiso 1 2 d S

loop_
_atom_site_aniso_label
_atom_site_aniso_U_11
_atom_site_aniso_U_22
_atom_site_aniso_U_33
_atom_site_aniso_U_23
_atom_site_aniso_U_13
_atom_site_aniso_U_12
O1 0.1122(15) 0.0273(7) 0.0238(7) 0.0027(5) 0.000 0.000
O2 0.202(3) 0.0185(7) 0.0358(9) -0.0051(6) 0.000 0.000
N1 0.0310(7) 0.0214(6) 0.0211(7) -0.0008(5) 0.000 0.000
N3 0.0341(8) 0.0266(7) 0.0253(7) 0.0039(5) 0.000 0.000
N8 0.0358(8) 0.0288(7) 0.0277(8) 0.0028(6) 0.000 0.000
N9 0.0391(8) 0.0224(7) 0.0314(8) 0.0009(5) 0.000 0.000
N10 0.0467(9) 0.0191(6) 0.0274(8) -0.0009(5) 0.000 0.000
N13 0.0925(15) 0.0190(7) 0.0268(8) -0.0017(6) 0.000 0.000
C2 0.0339(9) 0.0224(7) 0.0224(8) 0.0001(6) 0.000 0.000
C4 0.0367(10) 0.0388(9) 0.0203(8) -0.0003(7) 0.000 0.000
C5 0.0349(9) 0.0299(8) 0.0240(8) -0.0049(6) 0.000 0.000
C6 0.0416(10) 0.0223(7) 0.0269(9) 0.0043(6) 0.000 0.000
C7 0.0555(13) 0.0275(9) 0.0426(11) 0.0145(8) 0.000 0.000
C11 0.0453(10) 0.0195(7) 0.0254(8) -0.0019(6) 0.000 0.000
C12 0.0419(10) 0.0263(8) 0.0252(9) -0.0023(6) 0.000 0.000

loop_
_atom_type_symbol
_atom_type_description
_atom_type_scat_dispersion_real
_atom_type_scat_dispersion_imag
_atom_type_scat_source
C C 0.0033 0.0016 'International Tables Vol C Tables 4.2.6.8 and 6.1.1.4'
H H 0.0000 0.0000 'International Tables Vol C Tables 4.2.6.8 and 6.1.1.4'
N N 0.0061 0.0033 'International Tables Vol C Tables 4.2.6.8 and 6.1.1.4'
O O 0.0106 0.0060 'International Tables Vol C Tables 4.2.6.8 and 6.1.1.4'

loop_
_geom_angle_atom_site_label_1
_geom_angle_atom_site_label_2
_geom_angle_atom_site_label_3
_geom_angle
C2 N1 C5 108.92(14)
C2 N1 C6 124.91(14)
C5 N1 C6 126.17(14)
C2 N3 C4 108.78(14)
C2 N3 C7 124.89(16)
C4 N3 C7 126.33(16)
C12 N8 N9 106.60(14)
N10 N9 N8 111.07(13)
N9 N10 C11 105.41(14)
O2 N13 O1 122.75(17)
O2 N13 C11 117.58(16)
O1 N13 C11 119.67(16)
N1 C2 N3 108.33(14)
C5 C4 N3 106.87(16)
C4 C5 N1 107.09(15)
N10 C11 C12 110.11(15)
N10 C11 N13 121.56(16)
C12 C11 N13 128.33(16)
N8 C12 C11 106.80(16)

loop_
_geom_bond_atom_site_label_1
_geom_bond_atom_site_label_2
_geom_bond_distance
O1 N13 1.229(2)
O2 N13 1.225(2)
N1 C2 1.326(2)
N1 C5 1.375(2)
N1 C6 1.462(2)
N3 C2 1.330(2)
N3 C4 1.378(2)
N3 C7 1.467(2)
N8 C12 1.333(2)
N8 N9 1.367(2)
N9 N10 1.325(2)
N10 C11 1.341(2)
N13 C11 1.423(2)
C4 C5 1.350(3)
C11 C12 1.373(2)
